data_4061498
loop_
_publ_author_name
'Tubaro, Cristina'
'Biffis, Andrea'
'Basato, Marino'
'Benetollo, Franco'
'Cavell, Kingsley J.'
'Ooi, Li-ling'

_publ_section_title
;
 A Simple Route to Novel Palladium(II) Catalysts with Oxazolin-2-ylidene Ligands
;
_journal_coden_ASTM ORGND7
_journal_issue 17
_journal_name_full Organometallics
_journal_page_first 4153
_journal_page_last 4158
_journal_paper_doi 10.1021/om050222b
_journal_volume 24
_journal_year 2005
_chemical_formula_moiety trans-[PdI~2~(C~4~H~5~ON)~2~]
_chemical_formula_sum 'C8 H10 I2 N2 O2 Pd'
_chemical_formula_weight 526.38
_space_group_IT_number 2
_symmetry_cell_setting triclinic
_symmetry_space_group_name_Hall '-P 1'
_symmetry_space_group_name_H-M 'P -1'
_cell_angle_alpha 68.77(3)
_cell_angle_beta 104.97(3)
_cell_angle_gamma 106.07(3)
_cell_formula_units_Z 1
_cell_length_a 6.261(2)
_cell_length_b 7.694(2)
_cell_length_c 8.027(3)
_cell_measurement_temperature 293(2)
_cell_volume 340.91(19)
_diffrn_ambient_temperature 293(2)
_exptl_crystal_density_diffrn 2.564
_cod_depositor_comments
;
 Updated bibliographic information.

 Antanas Vaitkus,
 2019-10-01
;
_cod_database_code 4061498

loop_
_symmetry_equiv_pos_as_xyz
'x, y, z'
'-x, -y, -z'

loop_
_atom_site_label
_atom_site_type_symbol
_atom_site_fract_x
_atom_site_fract_y
_atom_site_fract_z
_atom_site_U_iso_or_equiv
_atom_site_adp_type
_atom_site_occupancy
_atom_site_symmetry_multiplicity
_atom_site_calc_flag
_atom_site_refinement_flags
_atom_site_disorder_assembly
_atom_site_disorder_group
Pd Pd 0.0000 0.0000 0.0000 0.03071(10) Uani 1 2 d S . .
I I -0.03282(5) 0.33529(4) -0.22961(4) 0.04877(11) Uani 1 1 d . . .
O O 0.1012(6) 0.1251(5) 0.3256(4) 0.0481(7) Uani 1 1 d . . .
N N 0.4030(6) 0.1958(5) 0.2172(5) 0.0399(7) Uani 1 1 d . . .
C1 C 0.1867(6) 0.1185(6) 0.1912(5) 0.0345(7) Uani 1 1 d . . .
C2 C 0.2741(10) 0.2089(8) 0.4374(6) 0.0528(11) Uani 1 1 d . . .
C3 C 0.4597(9) 0.2529(7) 0.3735(7) 0.0498(11) Uani 1 1 d . . .
C4 C 0.5600(8) 0.2173(10) 0.1012(9) 0.0632(15) Uani 1 1 d . . .
H4A H 0.6570 0.1273 0.1626 0.076 Uiso 1 1 calc R . .
H4B H 0.6497 0.3442 0.0747 0.076 Uiso 1 1 calc R . .
H4C H 0.4767 0.1944 -0.0100 0.076 Uiso 1 1 calc R . .
H3 H 0.609(10) 0.300(8) 0.419(8) 0.054(15) Uiso 1 1 d . . .
H2 H 0.238(9) 0.225(8) 0.538(7) 0.044(13) Uiso 1 1 d . . .

loop_
_atom_site_aniso_label
_atom_site_aniso_U_11
_atom_site_aniso_U_22
_atom_site_aniso_U_33
_atom_site_aniso_U_23
_atom_site_aniso_U_13
_atom_site_aniso_U_12
Pd 0.02573(17) 0.03590(19) 0.02710(17) -0.01341(14) 0.00264(12) -0.00195(13)
I 0.0572(2) 0.03934(16) 0.03900(16) -0.00984(11) 0.00021(12) 0.00401(12)
O 0.0459(16) 0.062(2) 0.0394(15) -0.0256(15) 0.0117(13) -0.0007(14)
N 0.0307(15) 0.0468(19) 0.0422(18) -0.0234(15) 0.0001(13) 0.0010(13)
C1 0.0334(17) 0.0382(18) 0.0296(16) -0.0142(14) 0.0015(13) 0.0026(14)
C2 0.065(3) 0.057(3) 0.038(2) -0.028(2) 0.003(2) 0.003(2)
C3 0.047(2) 0.055(3) 0.044(2) -0.029(2) -0.0079(19) 0.003(2)
C4 0.036(2) 0.087(4) 0.077(4) -0.048(3) 0.012(2) -0.003(2)

loop_
_geom_bond_atom_site_label_1
_geom_bond_atom_site_label_2
_geom_bond_distance
_geom_bond_site_symmetry_2
_geom_bond_publ_flag
Pd C1 2.012(4) . ?
Pd C1 2.012(4) 2 ?
Pd I 2.5978(11) 2 ?
Pd I 2.5978(11) . ?
O C1 1.344(5) . ?
O C2 1.387(5) . ?
N C1 1.315(5) . ?
N C3 1.405(5) . ?
N C4 1.460(6) . ?
C2 C3 1.301(8) . ?
C2 H2 0.95(5) . ?
C3 H3 0.94(6) . ?
C4 H4A 0.9600 . ?
C4 H4B 0.9600 . ?
C4 H4C 0.9600 . ?
